data_4064899
loop_
_publ_author_name
'Yu, Wei-Bin'
'Lin, Yue-Jian'
'Jin, Guo-Xin'

_publ_section_title
;
 Discrete Iridamacrocycle Formation via C--H Activation of an
 N-Heterocycle
;
_journal_issue 14
_journal_name_full Organometallics
_journal_page_first 3905
_journal_paper_doi 10.1021/om200399b
_journal_volume 30
_journal_year 2011
_chemical_formula_sum 'C80 H102 Cl2 F12 Ir6 N8 O12 S4'
_chemical_formula_weight 2948.04
_chemical_name_systematic
; 
 ? 
;
_space_group_IT_number 14
_symmetry_cell_setting monoclinic
_symmetry_space_group_name_Hall '-P 2ybc'
_symmetry_space_group_name_H-M 'P 1 21/c 1'
_atom_sites_solution_hydrogens geom
_atom_sites_solution_primary direct
_atom_sites_solution_secondary difmap
_audit_creation_method SHELXL-97
_cell_angle_alpha 90.00
_cell_angle_beta 109.851(5)
_cell_angle_gamma 90.00
_cell_formula_units_Z 4
_cell_length_a 15.821(6)
_cell_length_b 31.134(12)
_cell_length_c 21.920(8)
_cell_measurement_reflns_used 953
_cell_measurement_temperature 293(2)
_cell_measurement_theta_max 24.398
_cell_measurement_theta_min 2.340
_cell_volume 10156(7)
_computing_cell_refinement 'Bruker SMART'
_computing_data_collection 'Bruker SMART'
_computing_data_reduction 'Bruker SHELXTL'
_computing_molecular_graphics 'Bruker SHELXTL'
_computing_publication_material 'Bruker SHELXTL'
_computing_structure_refinement 'SHELXL-97 (Sheldrick, 1997)'
_computing_structure_solution 'SHELXS-97 (Sheldrick, 1990)'
_diffrn_ambient_temperature 293(2)
_diffrn_measured_fraction_theta_full 0.999
_diffrn_measured_fraction_theta_max 0.999
_diffrn_measurement_device_type 'CCD area detector'
_diffrn_measurement_method 'phi and omega scans'
_diffrn_radiation_monochromator graphite
_diffrn_radiation_source 'fine-focus sealed tube'
_diffrn_radiation_type MoK\a
_diffrn_radiation_wavelength 0.71073
_diffrn_reflns_av_R_equivalents 0.0844
_diffrn_reflns_av_sigmaI/netI 0.1373
_diffrn_reflns_limit_h_max 18
_diffrn_reflns_limit_h_min -19
_diffrn_reflns_limit_k_max 32
_diffrn_reflns_limit_k_min -38
_diffrn_reflns_limit_l_max 27
_diffrn_reflns_limit_l_min -18
_diffrn_reflns_number 45832
_diffrn_reflns_theta_full 26.01
_diffrn_reflns_theta_max 26.01
_diffrn_reflns_theta_min 1.37
_diffrn_standards_decay_% 5.78
_exptl_absorpt_coefficient_mu 8.044
_exptl_absorpt_correction_T_max 0.3417
_exptl_absorpt_correction_T_min 0.2706
_exptl_absorpt_correction_type multi-scan
_exptl_absorpt_process_details sadabs
_exptl_crystal_colour red
_exptl_crystal_density_diffrn 1.928
_exptl_crystal_density_method 'not measured'
_exptl_crystal_description Block
_exptl_crystal_F_000 5608
_exptl_crystal_size_max 0.22
_exptl_crystal_size_mid 0.20
_exptl_crystal_size_min 0.17
_refine_diff_density_max 2.450
_refine_diff_density_min -1.402
_refine_diff_density_rms 0.201
_refine_ls_extinction_method none
_refine_ls_goodness_of_fit_ref 0.844
_refine_ls_hydrogen_treatment constr
_refine_ls_matrix_type full
_refine_ls_number_parameters 1026
_refine_ls_number_reflns 19962
_refine_ls_number_restraints 51
_refine_ls_restrained_S_all 0.860
_refine_ls_R_factor_all 0.1049
_refine_ls_R_factor_gt 0.0529
_refine_ls_shift/su_max 0.006
_refine_ls_shift/su_mean 0.000
_refine_ls_structure_factor_coef Fsqd
_refine_ls_weighting_details 'calc w=1/[\s^2^(Fo^2^)+(0.0539P)^2^+0.0000P] where P=(Fo^2^+2Fc^2^)/3'
_refine_ls_weighting_scheme calc
_refine_ls_wR_factor_gt 0.1157
_refine_ls_wR_factor_ref 0.1261
_reflns_number_gt 10414
_reflns_number_total 19962
_reflns_threshold_expression >2sigma(I)
_cod_data_source_file om200399b_si_001.cif
_cod_data_source_block f91103d
_cod_depositor_comments
;
The following automatic conversions were performed:

'_symmetry_cell_setting' value 'Monoclinic' changed to 'monoclinic'
according to /home/saulius/struct/CIF-dictionaries/cif_core.dic
dictionary named 'cif_core.dic' version 2.4.1 from 2010-06-29.

Automatic conversion script
Id: cif_fix_values 1715 2011-07-08 13:25:40Z adriana 
;
_cod_original_sg_symbol_H-M P2(1)/c
_cod_database_code 4064899

loop_
_symmetry_equiv_pos_as_xyz
'x, y, z'
'-x, y+1/2, -z+1/2'
'-x, -y, -z'
'x, -y-1/2, z-1/2'

loop_
_atom_site_label
_atom_site_type_symbol
_atom_site_fract_x
_atom_site_fract_y
_atom_site_fract_z
_atom_site_U_iso_or_equiv
_atom_site_adp_type
_atom_site_occupancy
_atom_site_symmetry_multiplicity
_atom_site_calc_flag
_atom_site_refinement_flags
Ir1 Ir 0.10143(3) 0.347392(15) 0.02122(2) 0.03635(13) Uani 1 1 d .
Ir2 Ir 0.12534(3) 0.274484(15) 0.11258(2) 0.03929(13) Uani 1 1 d .
Ir3 Ir 0.48910(3) 0.336943(15) 0.02576(2) 0.03901(13) Uani 1 1 d .
Ir4 Ir 0.60844(4) 0.479511(17) 0.22958(2) 0.05016(15) Uani 1 1 d .
Ir5 Ir 0.67632(4) 0.41800(2) 0.33869(3) 0.05749(17) Uani 1 1 d .
Ir6 Ir 0.22770(3) 0.481738(16) 0.23609(2) 0.04192(13) Uani 1 1 d .
N1 N 0.2436(6) 0.2925(3) 0.0968(4) 0.037(2) Uani 1 1 d .
N2 N 0.3846(5) 0.3212(3) 0.0626(4) 0.036(2) Uani 1 1 d .
N3 N 0.5592(6) 0.3599(3) 0.1203(4) 0.039(2) Uani 1 1 d .
N4 N 0.6338(6) 0.3884(4) 0.2489(5) 0.048(3) Uani 1 1 d .
N5 N 0.5372(6) 0.4304(3) 0.3123(5) 0.044(3) Uani 1 1 d .
N6 N 0.3618(6) 0.4566(3) 0.2659(5) 0.041(2) Uani 1 1 d .
N7 N 0.1833(6) 0.4178(3) 0.2008(5) 0.045(3) Uani 1 1 d .
N8 N 0.1453(6) 0.3343(3) 0.1587(5) 0.042(3) Uani 1 1 d .
Cl1 Cl 0.4223(2) 0.40650(10) -0.00303(15) 0.0511(8) Uani 1 1 d .
Cl2 Cl 0.2394(2) 0.49878(11) 0.13242(16) 0.0611(10) Uani 1 1 d .
O1 O 0.3154(12) 0.3216(5) 0.4856(9) 0.175(8) Uani 1 1 d .
O2 O 0.2713(12) 0.3800(5) 0.4041(10) 0.201(8) Uani 1 1 d .
O3 O 0.4188(15) 0.3475(7) 0.4324(11) 0.226(10) Uani 1 1 d .
O4 O 0.0916(13) 0.6480(7) 0.8859(10) 0.213(8) Uiso 1 1 d D
O5 O 0.1559(13) 0.6541(7) 0.7964(10) 0.218(9) Uiso 1 1 d D
O6 O 0.0392(13) 0.6313(7) 0.7521(9) 0.209(8) Uiso 1 1 d D
O7 O 0.9888(16) 0.4380(7) 0.5949(13) 0.345(16) Uiso 1 1 d D
O8 O 0.919(2) 0.3711(8) 0.5539(11) 0.42(2) Uiso 1 1 d D
O9 O 0.8459(13) 0.4145(8) 0.6099(12) 0.318(14) Uiso 1 1 d D
O10 O 0.574(3) 0.2588(11) 0.3180(16) 0.70(6) Uiso 1 1 d D
O11 O 0.5374(19) 0.2411(10) 0.2031(10) 0.351(17) Uiso 1 1 d D
O12 O 0.499(2) 0.1925(10) 0.2723(19) 0.55(3) Uiso 1 1 d D
S1 S 0.3416(5) 0.3577(2) 0.4537(4) 0.136(2) Uani 1 1 d .
S2 S 0.0816(8) 0.6332(4) 0.8233(7) 0.261(5) Uiso 1 1 d D
S3 S 0.9229(12) 0.4080(6) 0.5933(8) 0.522(14) Uiso 1 1 d D
S4 S 0.5550(8) 0.2280(4) 0.2720(7) 0.284(7) Uani 1 1 d D
F1 F 0.3221(17) 0.4070(6) 0.5358(9) 0.255(10) Uani 1 1 d .
F2 F 0.4631(16) 0.3765(6) 0.5665(8) 0.291(12) Uani 1 1 d .
F3 F 0.4309(11) 0.4266(5) 0.5035(10) 0.223(8) Uani 1 1 d .
F4 F 0.2294(11) 0.6028(6) 0.8955(8) 0.289(10) Uiso 1 1 d D
F5 F 0.1174(14) 0.5629(6) 0.8642(11) 0.352(13) Uiso 1 1 d D
F6 F 0.1820(12) 0.5853(6) 0.7926(8) 0.256(9) Uiso 1 1 d D
F7 F 1.0668(13) 0.3777(8) 0.6707(11) 0.359(14) Uiso 1 1 d D
F8 F 0.9874(16) 0.4135(7) 0.7155(9) 0.336(13) Uiso 1 1 d D
F9 F 0.9446(18) 0.3512(7) 0.6796(14) 0.45(2) Uiso 1 1 d D
F10 F 0.7215(13) 0.2313(9) 0.3079(16) 0.426(18) Uiso 1 1 d D
F11 F 0.669(2) 0.1670(8) 0.306(2) 0.56(3) Uiso 1 1 d D
F12 F 0.663(2) 0.1967(13) 0.2189(14) 0.57(3) Uiso 1 1 d D
C1 C 0.2272(7) 0.3240(3) 0.0516(5) 0.030(3) Uani 1 1 d .
C2 C 0.3007(7) 0.3376(4) 0.0361(5) 0.041(3) Uani 1 1 d .
H2 H 0.2919 0.3595 0.0056 0.049 Uiso 1 1 calc R
C3 C 0.3964(7) 0.2902(4) 0.1071(6) 0.045(3) Uani 1 1 d .
H3 H 0.4527 0.2776 0.1253 0.054 Uiso 1 1 calc R
C4 C 0.3280(8) 0.2771(4) 0.1259(6) 0.049(3) Uani 1 1 d .
H4 H 0.3387 0.2572 0.1593 0.059 Uiso 1 1 calc R
C5 C 0.5635(7) 0.4020(4) 0.1366(6) 0.040(3) Uani 1 1 d .
H5 H 0.5393 0.4218 0.1035 0.048 Uiso 1 1 calc R
C6 C 0.6026(8) 0.4178(4) 0.2011(6) 0.051(3) Uani 1 1 d .
C7 C 0.6306(9) 0.3464(5) 0.2336(6) 0.058(4) Uani 1 1 d .
H7 H 0.6518 0.3260 0.2663 0.070 Uiso 1 1 calc R
C8 C 0.5960(8) 0.3331(4) 0.1696(6) 0.056(4) Uani 1 1 d .
H8 H 0.5987 0.3041 0.1606 0.067 Uiso 1 1 calc R
C9 C 0.5134(9) 0.4589(4) 0.2651(6) 0.046(3) Uani 1 1 d .
C10 C 0.4228(8) 0.4706(4) 0.2407(6) 0.044(3) Uani 1 1 d .
H10 H 0.4040 0.4890 0.2053 0.052 Uiso 1 1 calc R
C11 C 0.3914(9) 0.4276(4) 0.3133(7) 0.055(4) Uani 1 1 d .
H11 H 0.3510 0.4162 0.3314 0.066 Uiso 1 1 calc R
C12 C 0.4786(9) 0.4142(5) 0.3361(6) 0.058(4) Uani 1 1 d .
H12 H 0.4966 0.3936 0.3686 0.070 Uiso 1 1 calc R
C13 C 0.1583(7) 0.4089(4) 0.1374(5) 0.034(3) Uani 1 1 d .
H13 H 0.1540 0.4311 0.1082 0.041 Uiso 1 1 calc R
C14 C 0.1385(7) 0.3670(4) 0.1141(5) 0.041(3) Uani 1 1 d .
C15 C 0.1680(8) 0.3444(4) 0.2209(6) 0.047(3) Uani 1 1 d .
H15 H 0.1702 0.3228 0.2506 0.056 Uiso 1 1 calc R
C16 C 0.1885(8) 0.3861(4) 0.2435(6) 0.047(3) Uani 1 1 d .
H16 H 0.2056 0.3919 0.2876 0.056 Uiso 1 1 calc R
C17 C 0.0864(9) 0.3639(4) -0.0820(5) 0.050(4) Uani 1 1 d .
C18 C 0.0133(9) 0.3409(5) -0.0823(6) 0.052(4) Uani 1 1 d .
C19 C -0.0379(8) 0.3644(5) -0.0481(6) 0.054(4) Uani 1 1 d .
C20 C 0.0128(8) 0.4038(4) -0.0245(6) 0.043(3) Uani 1 1 d .
C21 C 0.0924(9) 0.4032(4) -0.0424(6) 0.054(4) Uani 1 1 d .
C22 C 0.1482(10) 0.3539(6) -0.1192(7) 0.088(5) Uani 1 1 d .
H22A H 0.1631 0.3238 -0.1150 0.132 Uiso 1 1 calc R
H22B H 0.2022 0.3705 -0.1021 0.132 Uiso 1 1 calc R
H22C H 0.1189 0.3608 -0.1641 0.132 Uiso 1 1 calc R
C23 C -0.0220(11) 0.3008(5) -0.1221(7) 0.087(5) Uani 1 1 d .
H23A H -0.0585 0.3088 -0.1653 0.130 Uiso 1 1 calc R
H23B H -0.0575 0.2845 -0.1024 0.130 Uiso 1 1 calc R
H23C H 0.0276 0.2836 -0.1238 0.130 Uiso 1 1 calc R
C24 C -0.1260(8) 0.3549(6) -0.0420(7) 0.087(6) Uani 1 1 d .
H24A H -0.1269 0.3652 -0.0010 0.131 Uiso 1 1 calc R
H24B H -0.1358 0.3244 -0.0446 0.131 Uiso 1 1 calc R
H24C H -0.1724 0.3688 -0.0765 0.131 Uiso 1 1 calc R
C25 C -0.0185(10) 0.4390(5) 0.0102(7) 0.081(5) Uani 1 1 d .
H25A H 0.0310 0.4486 0.0470 0.121 Uiso 1 1 calc R
H25B H -0.0654 0.4282 0.0247 0.121 Uiso 1 1 calc R
H25C H -0.0411 0.4627 -0.0189 0.121 Uiso 1 1 calc R
C26 C 0.1581(9) 0.4408(4) -0.0333(7) 0.071(5) Uani 1 1 d .
H26A H 0.1306 0.4631 -0.0640 0.107 Uiso 1 1 calc R
H26B H 0.2117 0.4311 -0.0402 0.107 Uiso 1 1 calc R
H26C H 0.1732 0.4519 0.0099 0.107 Uiso 1 1 calc R
C27 C 0.0093(9) 0.2353(4) 0.1009(8) 0.068(5) Uani 1 1 d .
C28 C 0.0651(10) 0.2137(4) 0.0691(7) 0.057(4) Uani 1 1 d .
C29 C 0.1483(9) 0.2044(4) 0.1192(7) 0.058(4) Uani 1 1 d .
C30 C 0.1425(9) 0.2207(4) 0.1789(6) 0.053(4) Uani 1 1 d .
C31 C 0.0580(10) 0.2392(5) 0.1704(8) 0.064(4) Uani 1 1 d .
C32 C -0.0895(11) 0.2457(5) 0.0655(10) 0.113(7) Uani 1 1 d .
H32A H -0.1259 0.2218 0.0692 0.169 Uiso 1 1 calc R
H32B H -0.0989 0.2510 0.0205 0.169 Uiso 1 1 calc R
H32C H -0.1059 0.2708 0.0844 0.169 Uiso 1 1 calc R
C33 C 0.0361(15) 0.2009(6) -0.0007(8) 0.129(8) Uani 1 1 d .
H33A H 0.0875 0.1916 -0.0111 0.194 Uiso 1 1 calc R
H33B H 0.0089 0.2251 -0.0274 0.194 Uiso 1 1 calc R
H33C H -0.0066 0.1779 -0.0085 0.194 Uiso 1 1 calc R
C34 C 0.2217(12) 0.1817(5) 0.1080(10) 0.107(7) Uani 1 1 d .
H34A H 0.2039 0.1526 0.0956 0.161 Uiso 1 1 calc R
H34B H 0.2731 0.1817 0.1470 0.161 Uiso 1 1 calc R
H34C H 0.2367 0.1957 0.0739 0.161 Uiso 1 1 calc R
C35 C 0.2164(10) 0.2148(5) 0.2451(7) 0.090(6) Uani 1 1 d .
H35A H 0.2204 0.2402 0.2707 0.135 Uiso 1 1 calc R
H35B H 0.2729 0.2099 0.2390 0.135 Uiso 1 1 calc R
H35C H 0.2021 0.1906 0.2670 0.135 Uiso 1 1 calc R
C36 C 0.0194(12) 0.2548(6) 0.2185(9) 0.106(6) Uani 1 1 d .
H36A H 0.0670 0.2637 0.2569 0.158 Uiso 1 1 calc R
H36B H -0.0144 0.2322 0.2292 0.158 Uiso 1 1 calc R
H36C H -0.0194 0.2788 0.2008 0.158 Uiso 1 1 calc R
C37 C 0.4519(9) 0.2893(4) -0.0485(7) 0.055(4) Uani 1 1 d .
C38 C 0.4786(9) 0.3258(5) -0.0743(6) 0.053(4) Uani 1 1 d .
C39 C 0.5685(10) 0.3348(5) -0.0351(7) 0.058(4) Uani 1 1 d .
C40 C 0.5997(8) 0.3014(5) 0.0119(7) 0.058(4) Uani 1 1 d .
C41 C 0.5282(9) 0.2738(4) 0.0055(7) 0.054(4) Uani 1 1 d .
C42 C 0.3608(10) 0.2681(5) -0.0745(7) 0.078(5) Uani 1 1 d .
H42A H 0.3148 0.2897 -0.0842 0.116 Uiso 1 1 calc R
H42B H 0.3536 0.2487 -0.0425 0.116 Uiso 1 1 calc R
H42C H 0.3560 0.2525 -0.1132 0.116 Uiso 1 1 calc R
C43 C 0.4213(10) 0.3518(5) -0.1312(7) 0.079(5) Uani 1 1 d .
H43A H 0.4187 0.3378 -0.1708 0.118 Uiso 1 1 calc R
H43B H 0.4469 0.3799 -0.1296 0.118 Uiso 1 1 calc R
H43C H 0.3617 0.3543 -0.1293 0.118 Uiso 1 1 calc R
C44 C 0.6262(12) 0.3699(6) -0.0493(9) 0.109(6) Uani 1 1 d .
H44A H 0.6665 0.3574 -0.0687 0.163 Uiso 1 1 calc R
H44B H 0.6602 0.3840 -0.0096 0.163 Uiso 1 1 calc R
H44C H 0.5882 0.3905 -0.0786 0.163 Uiso 1 1 calc R
C45 C 0.6934(9) 0.2961(6) 0.0583(8) 0.096(6) Uani 1 1 d .
H45A H 0.6971 0.2702 0.0829 0.144 Uiso 1 1 calc R
H45B H 0.7089 0.3203 0.0871 0.144 Uiso 1 1 calc R
H45C H 0.7343 0.2943 0.0345 0.144 Uiso 1 1 calc R
C46 C 0.5333(12) 0.2334(5) 0.0426(9) 0.103(6) Uani 1 1 d .
H46A H 0.5636 0.2118 0.0264 0.155 Uiso 1 1 calc R
H46B H 0.4737 0.2238 0.0376 0.155 Uiso 1 1 calc R
H46C H 0.5660 0.2385 0.0876 0.155 Uiso 1 1 calc R
C47 C 0.5552(11) 0.5472(4) 0.2023(7) 0.062(4) Uani 1 1 d .
C48 C 0.6505(14) 0.5483(5) 0.2389(7) 0.086(6) Uani 1 1 d .
C49 C 0.6988(12) 0.5253(5) 0.2026(10) 0.087(5) Uani 1 1 d .
C50 C 0.6364(10) 0.5113(4) 0.1461(7) 0.059(4) Uani 1 1 d .
C51 C 0.5460(10) 0.5228(4) 0.1461(7) 0.057(4) Uani 1 1 d .
C52 C 0.4848(12) 0.5704(4) 0.2222(8) 0.090(6) Uani 1 1 d .
H52A H 0.4994 0.6004 0.2278 0.134 Uiso 1 1 calc R
H52B H 0.4833 0.5587 0.2623 0.134 Uiso 1 1 calc R
H52C H 0.4271 0.5669 0.1892 0.134 Uiso 1 1 calc R
C53 C 0.6954(15) 0.5738(6) 0.3020(9) 0.140(9) Uani 1 1 d .
H53A H 0.7277 0.5978 0.2932 0.209 Uiso 1 1 calc R
H53B H 0.7364 0.5555 0.3336 0.209 Uiso 1 1 calc R
H53C H 0.6502 0.5841 0.3185 0.209 Uiso 1 1 calc R
C54 C 0.7994(12) 0.5247(6) 0.2223(9) 0.117(7) Uani 1 1 d .
H54A H 0.8192 0.4960 0.2180 0.175 Uiso 1 1 calc R
H54B H 0.8253 0.5338 0.2666 0.175 Uiso 1 1 calc R
H54C H 0.8181 0.5437 0.1949 0.175 Uiso 1 1 calc R
C55 C 0.6539(11) 0.4915(5) 0.0898(7) 0.084(5) Uani 1 1 d .
H55A H 0.6463 0.5128 0.0566 0.126 Uiso 1 1 calc R
H55B H 0.6124 0.4684 0.0730 0.126 Uiso 1 1 calc R
H55C H 0.7143 0.4807 0.1034 0.126 Uiso 1 1 calc R
C56 C 0.4610(11) 0.5156(5) 0.0913(7) 0.085(5) Uani 1 1 d .
H56A H 0.4109 0.5191 0.1061 0.127 Uiso 1 1 calc R
H56B H 0.4607 0.4871 0.0746 0.127 Uiso 1 1 calc R
H56C H 0.4565 0.5361 0.0576 0.127 Uiso 1 1 calc R
C57 C 0.7673(13) 0.4431(7) 0.4283(7) 0.093(6) Uani 1 1 d .
C58 C 0.7125(12) 0.4118(10) 0.4441(8) 0.110(8) Uani 1 1 d .
C59 C 0.7217(14) 0.3707(9) 0.4198(9) 0.098(6) Uani 1 1 d .
C60 C 0.7897(12) 0.3740(8) 0.3905(9) 0.106(7) Uani 1 1 d .
C61 C 0.8196(10) 0.4199(8) 0.3960(7) 0.090(6) Uani 1 1 d .
C62 C 0.7834(12) 0.4877(6) 0.4493(9) 0.118(7) Uani 1 1 d .
H62A H 0.7283 0.5004 0.4498 0.177 Uiso 1 1 calc R
H62B H 0.8050 0.5033 0.4198 0.177 Uiso 1 1 calc R
H62C H 0.8274 0.4888 0.4920 0.177 Uiso 1 1 calc R
C63 C 0.6479(13) 0.4269(8) 0.4807(8) 0.155(11) Uani 1 1 d .
H63A H 0.6678 0.4151 0.5237 0.232 Uiso 1 1 calc R
H63B H 0.5880 0.4173 0.4575 0.232 Uiso 1 1 calc R
H63C H 0.6486 0.4577 0.4832 0.232 Uiso 1 1 calc R
C64 C 0.6824(16) 0.3319(8) 0.4321(10) 0.147(10) Uani 1 1 d .
H64A H 0.6832 0.3107 0.4005 0.220 Uiso 1 1 calc R
H64B H 0.6215 0.3372 0.4295 0.220 Uiso 1 1 calc R
H64C H 0.7162 0.3215 0.4747 0.220 Uiso 1 1 calc R
C65 C 0.8265(14) 0.3387(7) 0.3658(10) 0.174(13) Uani 1 1 d .
H65A H 0.8629 0.3214 0.4012 0.261 Uiso 1 1 calc R
H65B H 0.8628 0.3495 0.3418 0.261 Uiso 1 1 calc R
H65C H 0.7785 0.3216 0.3377 0.261 Uiso 1 1 calc R
C66 C 0.8957(11) 0.4362(8) 0.3783(10) 0.162(11) Uani 1 1 d .
H66A H 0.8846 0.4656 0.3645 0.243 Uiso 1 1 calc R
H66B H 0.9021 0.4192 0.3436 0.243 Uiso 1 1 calc R
H66C H 0.9499 0.4346 0.4152 0.243 Uiso 1 1 calc R
C67 C 0.2508(9) 0.5355(5) 0.3012(8) 0.060(4) Uani 1 1 d .
C68 C 0.1864(13) 0.5473(4) 0.2441(8) 0.068(5) Uani 1 1 d .
C69 C 0.1131(11) 0.5201(6) 0.2316(8) 0.078(5) Uani 1 1 d .
C70 C 0.1335(12) 0.4915(5) 0.2882(9) 0.077(5) Uani 1 1 d .
C71 C 0.2216(12) 0.5006(5) 0.3295(7) 0.068(4) Uani 1 1 d .
C72 C 0.3406(12) 0.5588(7) 0.3340(11) 0.148(10) Uani 1 1 d .
H72A H 0.3350 0.5775 0.3672 0.222 Uiso 1 1 calc R
H72B H 0.3558 0.5754 0.3023 0.222 Uiso 1 1 calc R
H72C H 0.3869 0.5380 0.3529 0.222 Uiso 1 1 calc R
C73 C 0.1827(15) 0.5847(5) 0.1968(9) 0.132(8) Uani 1 1 d .
H73A H 0.1384 0.5785 0.1553 0.197 Uiso 1 1 calc R
H73B H 0.2405 0.5880 0.1920 0.197 Uiso 1 1 calc R
H73C H 0.1670 0.6108 0.2137 0.197 Uiso 1 1 calc R
C74 C 0.0258(10) 0.5208(7) 0.1772(10) 0.148(10) Uani 1 1 d .
H74A H 0.0021 0.5495 0.1716 0.222 Uiso 1 1 calc R
H74B H -0.0159 0.5019 0.1868 0.222 Uiso 1 1 calc R
H74C H 0.0347 0.5116 0.1380 0.222 Uiso 1 1 calc R
C75 C 0.0737(14) 0.4586(7) 0.3023(11) 0.148(10) Uani 1 1 d .
H75A H 0.1081 0.4413 0.3385 0.222 Uiso 1 1 calc R
H75B H 0.0482 0.4407 0.2650 0.222 Uiso 1 1 calc R
H75C H 0.0264 0.4728 0.3126 0.222 Uiso 1 1 calc R
C76 C 0.2682(16) 0.4851(6) 0.3959(8) 0.143(10) Uani 1 1 d .
H76A H 0.2531 0.4555 0.3990 0.214 Uiso 1 1 calc R
H76B H 0.2500 0.5020 0.4259 0.214 Uiso 1 1 calc R
H76C H 0.3320 0.4878 0.4059 0.214 Uiso 1 1 calc R
C77 C 0.387(2) 0.3890(11) 0.5186(16) 0.147(9) Uiso 1 1 d .
C78 C 0.1590(15) 0.5941(7) 0.8448(11) 0.71(7) Uiso 1 1 d D
C79 C 0.9862(13) 0.3843(7) 0.6729(8) 0.230(15) Uiso 1 1 d D
C80 C 0.6590(13) 0.2034(8) 0.2796(13) 0.73(8) Uiso 1 1 d D

loop_
_atom_site_aniso_label
_atom_site_aniso_U_11
_atom_site_aniso_U_22
_atom_site_aniso_U_33
_atom_site_aniso_U_23
_atom_site_aniso_U_13
_atom_site_aniso_U_12
Ir1 0.0358(3) 0.0360(3) 0.0349(3) 0.0003(2) 0.0090(2) 0.0014(2)
Ir2 0.0414(3) 0.0338(3) 0.0414(3) 0.0023(2) 0.0124(2) -0.0040(2)
Ir3 0.0363(3) 0.0369(3) 0.0431(3) -0.0070(2) 0.0126(2) -0.0035(2)
Ir4 0.0601(3) 0.0522(3) 0.0441(3) -0.0154(3) 0.0254(3) -0.0217(3)
Ir5 0.0472(3) 0.0814(4) 0.0391(3) -0.0103(3) 0.0084(3) -0.0058(3)
Ir6 0.0500(3) 0.0364(3) 0.0390(3) -0.0037(2) 0.0148(2) -0.0011(2)
N1 0.040(6) 0.027(5) 0.043(6) -0.002(5) 0.014(5) 0.000(4)
N2 0.023(5) 0.037(6) 0.045(6) -0.002(5) 0.008(5) 0.000(4)
N3 0.036(5) 0.041(6) 0.038(6) -0.008(5) 0.009(5) 0.003(5)
N4 0.044(6) 0.059(8) 0.035(6) -0.010(6) 0.006(5) -0.009(5)
N5 0.034(6) 0.063(7) 0.030(6) -0.005(5) 0.003(5) -0.002(5)
N6 0.043(6) 0.038(6) 0.050(6) 0.004(5) 0.027(5) 0.002(5)
N7 0.040(6) 0.048(7) 0.042(6) -0.007(5) 0.009(5) -0.007(5)
N8 0.032(5) 0.055(7) 0.035(6) -0.015(5) 0.006(5) -0.001(5)
Cl1 0.0549(19) 0.0389(19) 0.054(2) -0.0003(15) 0.0118(16) 0.0005(15)
Cl2 0.081(2) 0.054(2) 0.046(2) 0.0030(16) 0.0198(19) -0.0141(19)
O1 0.257(19) 0.099(11) 0.251(19) 0.074(12) 0.191(17) 0.061(12)
O2 0.213(18) 0.124(14) 0.25(2) 0.069(14) 0.064(16) 0.064(14)
O3 0.26(2) 0.22(2) 0.27(3) 0.078(18) 0.19(2) 0.069(18)
S1 0.179(6) 0.096(5) 0.154(6) 0.049(4) 0.084(6) 0.037(5)
S4 0.299(15) 0.328(16) 0.247(13) 0.114(13) 0.119(10) -0.057(13)
F1 0.43(3) 0.202(17) 0.224(19) -0.031(14) 0.23(2) 0.02(2)
F2 0.39(3) 0.197(18) 0.156(14) 0.011(13) -0.083(17) 0.065(18)
F3 0.193(15) 0.132(14) 0.28(2) -0.012(13) 0.003(15) 0.018(12)
C1 0.033(6) 0.030(7) 0.025(6) 0.002(5) 0.008(5) 0.009(5)
C2 0.042(7) 0.041(8) 0.038(7) 0.002(6) 0.010(6) -0.002(6)
C3 0.024(6) 0.050(8) 0.061(9) 0.011(7) 0.014(6) 0.010(6)
C4 0.042(7) 0.047(8) 0.052(8) 0.023(6) 0.009(7) 0.010(6)
C5 0.039(7) 0.046(8) 0.042(7) -0.013(6) 0.023(6) -0.017(6)
C6 0.042(7) 0.062(9) 0.050(8) -0.013(7) 0.015(7) -0.016(7)
C7 0.066(9) 0.055(10) 0.049(9) -0.006(7) 0.013(7) -0.006(7)
C8 0.056(9) 0.052(9) 0.050(9) -0.005(7) 0.004(7) -0.011(7)
C9 0.061(9) 0.043(8) 0.040(8) -0.003(6) 0.025(7) -0.008(7)
C10 0.055(8) 0.028(7) 0.055(8) 0.000(6) 0.028(7) -0.001(6)
C11 0.050(8) 0.053(9) 0.064(9) 0.013(7) 0.022(7) 0.001(7)
C12 0.060(9) 0.070(10) 0.044(8) 0.014(7) 0.017(8) -0.004(8)
C13 0.046(7) 0.033(7) 0.022(6) 0.001(5) 0.009(5) 0.001(5)
C14 0.041(7) 0.038(8) 0.035(7) 0.005(6) 0.000(6) -0.009(6)
C15 0.078(9) 0.037(8) 0.033(7) 0.005(6) 0.028(7) -0.014(7)
C16 0.069(9) 0.038(8) 0.038(7) -0.005(6) 0.025(7) -0.008(7)
C17 0.058(9) 0.064(10) 0.024(7) 0.013(6) 0.008(6) 0.025(7)
C18 0.050(8) 0.069(10) 0.038(8) 0.009(7) 0.014(7) 0.012(7)
C19 0.028(7) 0.072(10) 0.049(8) 0.017(7) -0.006(6) -0.001(7)
C20 0.045(7) 0.043(8) 0.032(7) 0.011(6) 0.004(6) 0.007(6)
C21 0.053(8) 0.066(10) 0.035(7) 0.029(7) 0.003(7) 0.006(7)
C22 0.085(11) 0.140(16) 0.053(10) 0.014(10) 0.042(9) 0.035(11)
C23 0.099(13) 0.064(11) 0.072(11) -0.027(9) -0.005(9) -0.008(9)
C24 0.036(8) 0.140(16) 0.064(10) 0.028(10) -0.012(7) -0.014(9)
C25 0.090(12) 0.067(11) 0.087(12) 0.013(9) 0.031(10) 0.044(9)
C26 0.073(10) 0.069(11) 0.070(10) 0.034(8) 0.021(8) -0.009(8)
C27 0.036(8) 0.041(9) 0.103(13) 0.010(8) -0.006(9) -0.019(7)
C28 0.064(9) 0.032(8) 0.063(10) 0.004(7) 0.005(8) -0.008(7)
C29 0.072(10) 0.034(8) 0.064(10) 0.018(7) 0.019(8) 0.010(7)
C30 0.064(9) 0.049(9) 0.045(8) 0.011(7) 0.016(7) -0.014(7)
C31 0.067(10) 0.057(10) 0.075(11) -0.002(8) 0.033(9) -0.019(8)
C32 0.083(13) 0.066(12) 0.18(2) 0.000(13) 0.035(14) -0.032(10)
C33 0.22(2) 0.090(15) 0.057(12) -0.011(10) 0.018(13) -0.045(15)
C34 0.148(17) 0.038(10) 0.18(2) 0.030(11) 0.110(16) 0.034(10)
C35 0.096(12) 0.078(12) 0.072(11) 0.048(9) -0.003(10) -0.018(10)
C36 0.129(16) 0.111(15) 0.113(15) -0.013(12) 0.089(14) -0.027(13)
C37 0.068(9) 0.036(8) 0.059(9) -0.016(7) 0.019(8) 0.008(7)
C38 0.066(9) 0.063(10) 0.038(8) -0.006(7) 0.030(7) 0.009(8)
C39 0.067(10) 0.046(9) 0.070(10) -0.024(8) 0.038(9) 0.001(8)
C40 0.033(7) 0.067(10) 0.079(11) -0.027(9) 0.027(7) 0.001(7)
C41 0.071(10) 0.027(7) 0.071(10) -0.015(7) 0.036(8) 0.010(7)
C42 0.083(11) 0.064(11) 0.070(11) -0.015(8) 0.006(9) -0.006(9)
C43 0.110(13) 0.083(12) 0.053(10) 0.000(9) 0.041(10) -0.006(10)
C44 0.123(15) 0.088(14) 0.142(18) -0.023(13) 0.080(14) -0.021(12)
C45 0.040(9) 0.108(15) 0.125(16) -0.020(12) 0.006(9) 0.019(9)
C46 0.120(15) 0.051(12) 0.122(16) -0.027(10) 0.020(12) 0.023(10)
C47 0.102(12) 0.036(8) 0.064(10) 0.001(7) 0.046(10) -0.014(8)
C48 0.139(16) 0.077(12) 0.058(10) -0.027(9) 0.053(11) -0.065(12)
C49 0.103(14) 0.064(12) 0.112(15) 0.003(11) 0.061(13) -0.038(10)
C50 0.074(10) 0.051(9) 0.064(10) -0.008(7) 0.038(9) -0.024(8)
C51 0.080(10) 0.044(9) 0.057(9) -0.006(7) 0.036(9) -0.013(8)
C52 0.159(17) 0.042(9) 0.099(13) 0.004(9) 0.083(13) 0.000(10)
C53 0.20(2) 0.085(15) 0.120(17) -0.057(13) 0.032(16) -0.080(15)
C54 0.112(15) 0.136(18) 0.119(16) -0.049(13) 0.062(13) -0.077(14)
C55 0.120(14) 0.097(13) 0.057(10) 0.003(9) 0.059(10) -0.003(11)
C56 0.120(14) 0.074(12) 0.053(10) 0.020(8) 0.020(10) 0.017(10)
C57 0.096(14) 0.15(2) 0.019(8) -0.010(10) 0.005(9) 0.014(14)
C58 0.061(12) 0.22(3) 0.039(10) 0.009(14) 0.003(9) -0.006(15)
C59 0.100(16) 0.14(2) 0.045(11) -0.005(12) 0.012(11) 0.006(15)
C60 0.057(11) 0.17(2) 0.061(12) 0.009(13) -0.015(10) 0.010(14)
C61 0.042(9) 0.17(2) 0.046(10) -0.041(12) 0.007(8) -0.010(11)
C62 0.100(15) 0.123(19) 0.104(16) -0.046(14) -0.001(12) 0.008(13)
C63 0.114(16) 0.30(3) 0.056(12) -0.059(16) 0.034(12) 0.002(19)
C64 0.16(2) 0.18(3) 0.083(16) 0.053(16) 0.013(14) -0.017(19)
C65 0.16(2) 0.21(3) 0.105(17) -0.034(17) -0.011(14) 0.16(2)
C66 0.047(11) 0.30(3) 0.131(19) -0.03(2) 0.019(12) -0.047(16)
C67 0.049(8) 0.062(10) 0.069(10) -0.036(9) 0.022(8) -0.010(8)
C68 0.110(14) 0.038(9) 0.088(13) 0.004(8) 0.075(12) 0.018(9)
C69 0.071(11) 0.102(14) 0.064(11) -0.011(10) 0.027(9) 0.019(11)
C70 0.090(13) 0.055(11) 0.102(14) -0.031(10) 0.055(12) -0.014(9)
C71 0.106(13) 0.058(10) 0.051(10) -0.008(8) 0.041(10) 0.023(10)
C72 0.120(17) 0.14(2) 0.19(2) -0.115(18) 0.061(16) -0.064(15)
C73 0.23(3) 0.066(13) 0.119(17) 0.036(12) 0.086(17) 0.053(15)
C74 0.056(11) 0.19(2) 0.147(19) -0.057(17) -0.026(12) 0.065(13)
C75 0.18(2) 0.132(19) 0.20(2) -0.081(17) 0.14(2) -0.051(17)
C76 0.27(3) 0.104(16) 0.054(12) 0.016(11) 0.057(15) 0.101(17)

loop_
_atom_type_symbol
_atom_type_description
_atom_type_scat_dispersion_real
_atom_type_scat_dispersion_imag
_atom_type_scat_source
C C 0.0033 0.0016 'International Tables Vol C Tables 4.2.6.8 and 6.1.1.4'
H H 0.0000 0.0000 'International Tables Vol C Tables 4.2.6.8 and 6.1.1.4'
N N 0.0061 0.0033 'International Tables Vol C Tables 4.2.6.8 and 6.1.1.4'
O O 0.0106 0.0060 'International Tables Vol C Tables 4.2.6.8 and 6.1.1.4'
F F 0.0171 0.0103 'International Tables Vol C Tables 4.2.6.8 and 6.1.1.4'
S S 0.1246 0.1234 'International Tables Vol C Tables 4.2.6.8 and 6.1.1.4'
Ir Ir -1.4442 7.9887 'International Tables Vol C Tables 4.2.6.8 and 6.1.1.4'
Cl Cl 0.1484 0.1585 'International Tables Vol C Tables 4.2.6.8 and 6.1.1.4'

loop_
_geom_angle_atom_site_label_1
_geom_angle_atom_site_label_2
_geom_angle_atom_site_label_3
_geom_angle
C1 Ir1 C14 81.9(4)
C1 Ir1 C21 109.9(5)
C14 Ir1 C21 109.6(5)
C1 Ir1 C18 120.7(4)
C14 Ir1 C18 157.3(5)
C21 Ir1 C18 62.9(5)
C1 Ir1 C17 99.8(4)
C14 Ir1 C17 147.4(5)
C21 Ir1 C17 39.0(5)
C18 Ir1 C17 35.2(4)
C1 Ir1 C20 145.6(4)
C14 Ir1 C20 97.8(5)
C21 Ir1 C20 37.6(4)
C18 Ir1 C20 62.6(5)
C17 Ir1 C20 62.6(4)
C1 Ir1 C19 158.8(5)
C14 Ir1 C19 119.2(5)
C21 Ir1 C19 63.5(5)
C18 Ir1 C19 38.1(5)
C17 Ir1 C19 61.8(5)
C20 Ir1 C19 37.6(4)
C1 Ir1 Ir2 67.3(3)
C14 Ir1 Ir2 67.8(3)
C21 Ir1 Ir2 176.2(3)
C18 Ir1 Ir2 120.7(4)
C17 Ir1 Ir2 143.0(4)
C20 Ir1 Ir2 144.3(3)
C19 Ir1 Ir2 120.1(3)
N8 Ir2 N1 81.1(3)
N8 Ir2 C27 123.1(5)
N1 Ir2 C27 155.5(5)
N8 Ir2 C30 113.5(5)
N1 Ir2 C30 113.7(4)
C27 Ir2 C30 63.2(5)
N8 Ir2 C28 162.4(5)
N1 Ir2 C28 116.3(5)
C27 Ir2 C28 39.4(5)
C30 Ir2 C28 64.0(5)
N8 Ir2 C31 100.9(5)
N1 Ir2 C31 149.6(5)
C27 Ir2 C31 39.2(5)
C30 Ir2 C31 37.5(5)
C28 Ir2 C31 66.1(5)
N8 Ir2 C29 148.6(5)
N1 Ir2 C29 98.0(4)
C27 Ir2 C29 64.0(5)
C30 Ir2 C29 38.2(5)
C28 Ir2 C29 37.9(5)
C31 Ir2 C29 64.6(5)
N8 Ir2 Ir1 67.0(3)
N1 Ir2 Ir1 66.4(3)
C27 Ir2 Ir1 116.5(4)
C30 Ir2 Ir1 179.5(4)
C28 Ir2 Ir1 115.6(4)
C31 Ir2 Ir1 142.5(4)
C29 Ir2 Ir1 141.3(4)
N3 Ir3 C39 113.7(5)
N3 Ir3 N2 85.5(3)
C39 Ir3 N2 159.0(4)
N3 Ir3 C37 154.1(5)
C39 Ir3 C37 64.3(5)
N2 Ir3 C37 94.7(5)
N3 Ir3 C41 114.7(5)
C39 Ir3 C41 64.4(5)
N2 Ir3 C41 100.6(4)
C37 Ir3 C41 39.7(5)
N3 Ir3 C38 151.5(5)
C39 Ir3 C38 38.5(5)
N2 Ir3 C38 123.0(4)
C37 Ir3 C38 37.9(5)
C41 Ir3 C38 64.8(5)
N3 Ir3 C40 97.4(4)
C39 Ir3 C40 38.8(5)
N2 Ir3 C40 134.5(5)
C37 Ir3 C40 64.3(5)
C41 Ir3 C40 37.4(5)
C38 Ir3 C40 64.3(5)
N3 Ir3 Cl1 89.5(3)
C39 Ir3 Cl1 99.5(4)
N2 Ir3 Cl1 88.7(3)
C37 Ir3 Cl1 116.4(4)
C41 Ir3 Cl1 154.5(4)
C38 Ir3 Cl1 90.2(4)
C40 Ir3 Cl1 136.5(4)
C6 Ir4 C9 81.6(5)
C6 Ir4 C51 111.3(5)
C9 Ir4 C51 109.3(5)
C6 Ir4 C48 157.7(6)
C9 Ir4 C48 120.6(6)
C51 Ir4 C48 61.8(6)
C6 Ir4 C49 119.5(6)
C9 Ir4 C49 158.7(6)
C51 Ir4 C49 62.6(6)
C48 Ir4 C49 38.2(6)
C6 Ir4 C50 99.6(5)
C9 Ir4 C50 146.2(5)
C51 Ir4 C50 38.5(5)
C48 Ir4 C50 61.2(5)
C49 Ir4 C50 35.5(5)
C6 Ir4 C47 146.0(6)
C9 Ir4 C47 98.0(5)
C51 Ir4 C47 36.6(5)
C48 Ir4 C47 37.5(6)
C49 Ir4 C47 63.4(6)
C50 Ir4 C47 62.4(5)
C6 Ir4 Ir5 66.4(4)
C9 Ir4 Ir5 66.2(4)
C51 Ir4 Ir5 175.0(4)
C48 Ir4 Ir5 122.1(4)
C49 Ir4 Ir5 122.4(5)
C50 Ir4 Ir5 145.2(4)
C47 Ir4 Ir5 144.2(4)
N4 Ir5 N5 81.3(4)
N4 Ir5 C57 158.8(6)
N5 Ir5 C57 119.7(6)
N4 Ir5 C61 119.8(5)
N5 Ir5 C61 158.7(5)
C57 Ir5 C61 39.1(6)
N4 Ir5 C58 148.0(9)
N5 Ir5 C58 100.3(6)
C57 Ir5 C58 38.3(7)
C61 Ir5 C58 63.1(6)
N4 Ir5 C59 112.2(7)
N5 Ir5 C59 111.2(7)
C57 Ir5 C59 65.0(8)
C61 Ir5 C59 64.5(8)
C58 Ir5 C59 37.2(7)
N4 Ir5 C60 99.0(6)
N5 Ir5 C60 146.4(7)
C57 Ir5 C60 65.6(8)
C61 Ir5 C60 39.5(7)
C58 Ir5 C60 62.2(8)
C59 Ir5 C60 37.4(7)
N4 Ir5 Ir4 67.0(3)
N5 Ir5 Ir4 66.6(3)
C57 Ir5 Ir4 116.6(6)
C61 Ir5 Ir4 117.8(6)
C58 Ir5 Ir4 143.2(8)
C59 Ir5 Ir4 177.7(6)
C60 Ir5 Ir4 144.4(6)
N6 Ir6 C69 161.9(5)
N6 Ir6 C67 98.9(5)
C69 Ir6 C67 63.1(6)
N6 Ir6 C71 99.7(5)
C69 Ir6 C71 65.4(6)
C67 Ir6 C71 38.0(5)
N6 Ir6 N7 86.6(4)
C69 Ir6 N7 109.2(6)
C67 Ir6 N7 156.3(5)
C71 Ir6 N7 118.4(5)
N6 Ir6 C68 127.8(6)
C69 Ir6 C68 37.5(6)
C67 Ir6 C68 36.9(5)
C71 Ir6 C68 63.7(6)
N7 Ir6 C68 145.5(6)
N6 Ir6 C70 132.1(6)
C69 Ir6 C70 39.7(6)
C67 Ir6 C70 62.4(5)
C71 Ir6 C70 37.8(6)
N7 Ir6 C70 96.8(5)
C68 Ir6 C70 63.2(6)
N6 Ir6 Cl2 89.0(3)
C69 Ir6 Cl2 99.8(5)
C67 Ir6 Cl2 113.9(5)
C71 Ir6 Cl2 151.4(4)
N7 Ir6 Cl2 89.1(3)
C68 Ir6 Cl2 89.5(4)
C70 Ir6 Cl2 138.6(6)
C1 N1 C4 120.8(10)
C1 N1 Ir2 110.8(7)
C4 N1 Ir2 128.4(8)
C3 N2 C2 117.3(10)
C3 N2 Ir3 120.5(7)
C2 N2 Ir3 121.6(8)
C8 N3 C5 115.0(10)
C8 N3 Ir3 121.6(8)
C5 N3 Ir3 123.2(8)
C7 N4 C6 119.4(11)
C7 N4 Ir5 130.0(9)
C6 N4 Ir5 110.5(8)
C12 N5 C9 121.4(11)
C12 N5 Ir5 129.3(9)
C9 N5 Ir5 109.3(8)
C11 N6 C10 115.4(10)
C11 N6 Ir6 122.2(8)
C10 N6 Ir6 122.3(8)
C13 N7 C16 119.8(10)
C13 N7 Ir6 120.5(8)
C16 N7 Ir6 119.4(8)
C15 N8 C14 118.5(10)
C15 N8 Ir2 130.9(8)
C14 N8 Ir2 110.5(7)
O2 S1 O1 117.4(12)
O2 S1 O3 111.9(12)
O1 S1 O3 112.8(10)
O2 S1 C77 110.9(14)
O1 S1 C77 98.6(14)
O3 S1 C77 103.5(16)
O4 S2 O6 155.0(16)
O4 S2 O5 111.7(15)
O6 S2 O5 76.0(12)
O4 S2 C78 97.7(14)
O6 S2 C78 107.2(13)
O5 S2 C78 80.9(12)
O7 S3 O9 127.2(18)
O7 S3 O8 115.9(16)
O9 S3 O8 114.3(16)
O7 S3 C79 94.8(12)
O9 S3 C79 93.0(11)
O8 S3 C79 98.6(13)
O10 S4 O12 122.1(16)
O10 S4 O11 118.5(17)
O12 S4 O11 108.3(14)
O10 S4 C80 105.9(15)
O12 S4 C80 103.1(13)
O11 S4 C80 93.5(11)
N1 C1 C2 115.6(9)
N1 C1 Ir1 115.3(8)
C2 C1 Ir1 128.9(8)
N2 C2 C1 124.1(11)
N2 C3 C4 120.9(10)
C3 C4 N1 121.0(11)
N3 C5 C6 124.3(12)
N4 C6 C5 117.1(12)
N4 C6 Ir4 116.1(9)
C5 C6 Ir4 126.7(10)
N4 C7 C8 120.7(13)
N3 C8 C7 123.4(13)
N5 C9 C10 117.2(11)
N5 C9 Ir4 117.8(9)
C10 C9 Ir4 124.9(10)
N6 C10 C9 123.3(12)
N6 C11 C12 122.4(12)
N5 C12 C11 120.1(13)
N7 C13 C14 121.6(10)
N8 C14 C13 118.2(10)
N8 C14 Ir1 114.5(8)
C13 C14 Ir1 127.2(8)
N8 C15 C16 122.7(11)
N7 C16 C15 119.1(11)
C18 C17 C21 108.8(12)
C18 C17 C22 126.7(14)
C21 C17 C22 124.3(14)
C18 C17 Ir1 71.6(7)
C21 C17 Ir1 68.7(6)
C22 C17 Ir1 129.2(9)
C17 C18 C19 110.6(13)
C17 C18 C23 125.7(13)
C19 C18 C23 122.9(13)
C17 C18 Ir1 73.1(7)
C19 C18 Ir1 72.5(7)
C23 C18 Ir1 129.7(10)
C20 C19 C18 105.5(11)
C20 C19 C24 123.9(14)
C18 C19 C24 130.3(14)
C20 C19 Ir1 70.6(6)
C18 C19 Ir1 69.4(7)
C24 C19 Ir1 128.6(9)
C21 C20 C19 108.5(11)
C21 C20 C25 127.8(12)
C19 C20 C25 123.6(12)
C21 C20 Ir1 69.0(7)
C19 C20 Ir1 71.8(7)
C25 C20 Ir1 127.0(9)
C20 C21 C17 106.3(11)
C20 C21 C26 124.9(13)
C17 C21 C26 127.7(13)
C20 C21 Ir1 73.3(7)
C17 C21 Ir1 72.3(7)
C26 C21 Ir1 128.7(8)
C28 C27 C31 110.2(12)
C28 C27 C32 122.5(15)
C31 C27 C32 126.8(16)
C28 C27 Ir2 71.8(7)
C31 C27 Ir2 72.6(7)
C32 C27 Ir2 128.9(10)
C29 C28 C27 106.0(13)
C29 C28 C33 127.9(16)
C27 C28 C33 125.8(15)
C29 C28 Ir2 71.8(7)
C27 C28 Ir2 68.8(7)
C33 C28 Ir2 127.8(11)
C28 C29 C30 107.6(13)
C28 C29 C34 123.4(15)
C30 C29 C34 128.9(14)
C28 C29 Ir2 70.2(7)
C30 C29 Ir2 69.6(7)
C34 C29 Ir2 126.5(10)
C31 C30 C29 112.0(12)
C31 C30 C35 123.9(14)
C29 C30 C35 123.9(14)
C31 C30 Ir2 72.5(8)
C29 C30 Ir2 72.1(7)
C35 C30 Ir2 127.3(9)
C30 C31 C27 104.2(13)
C30 C31 C36 130.3(15)
C27 C31 C36 125.2(15)
C30 C31 Ir2 70.0(8)
C27 C31 Ir2 68.2(8)
C36 C31 Ir2 130.3(11)
C38 C37 C41 108.4(12)
C38 C37 C42 125.7(13)
C41 C37 C42 125.8(13)
C38 C37 Ir3 72.6(7)
C41 C37 Ir3 70.8(7)
C42 C37 Ir3 124.9(10)
C37 C38 C39 107.2(13)
C37 C38 C43 126.4(13)
C39 C38 C43 126.4(14)
C37 C38 Ir3 69.6(7)
C39 C38 Ir3 68.8(7)
C43 C38 Ir3 124.6(9)
C38 C39 C40 108.8(12)
C38 C39 C44 124.5(15)
C40 C39 C44 125.8(14)
C38 C39 Ir3 72.7(7)
C40 C39 Ir3 72.7(8)
C44 C39 Ir3 129.1(10)
C41 C40 C39 107.8(12)
C41 C40 C45 125.8(15)
C39 C40 C45 126.3(14)
C41 C40 Ir3 70.2(7)
C39 C40 Ir3 68.5(7)
C45 C40 Ir3 128.3(10)
C40 C41 C37 107.5(13)
C40 C41 C46 125.3(14)
C37 C41 C46 126.9(14)
C40 C41 Ir3 72.3(7)
C37 C41 Ir3 69.5(7)
C46 C41 Ir3 128.8(10)
C51 C47 C48 106.1(14)
C51 C47 C52 129.9(15)
C48 C47 C52 123.9(15)
C51 C47 Ir4 69.5(8)
C48 C47 Ir4 69.8(9)
C52 C47 Ir4 127.6(9)
C47 C48 C49 108.9(14)
C47 C48 C53 125.8(17)
C49 C48 C53 125.0(18)
C47 C48 Ir4 72.7(8)
C49 C48 Ir4 71.0(9)
C53 C48 Ir4 127.4(12)
C50 C49 C48 107.4(15)
C50 C49 C54 128.8(17)
C48 C49 C54 123.2(17)
C50 C49 Ir4 72.9(8)
C48 C49 Ir4 70.7(8)
C54 C49 Ir4 128.7(13)
C49 C50 C51 108.9(13)
C49 C50 C55 127.1(15)
C51 C50 C55 123.7(14)
C49 C50 Ir4 71.7(9)
C51 C50 Ir4 69.4(7)
C55 C50 Ir4 129.6(10)
C47 C51 C50 108.5(13)
C47 C51 C56 125.8(14)
C50 C51 C56 125.1(13)
C47 C51 Ir4 73.8(8)
C50 C51 Ir4 72.1(8)
C56 C51 Ir4 127.2(10)
C58 C57 C61 106(2)
C58 C57 C62 129(2)
C61 C57 C62 124(2)
C58 C57 Ir5 72.5(11)
C61 C57 Ir5 71.9(9)
C62 C57 Ir5 128.8(13)
C59 C58 C57 112(2)
C59 C58 C63 129(2)
C57 C58 C63 118(2)
C59 C58 Ir5 72.9(12)
C57 C58 Ir5 69.2(10)
C63 C58 Ir5 122.0(13)
C58 C59 C64 126(2)
C58 C59 C60 107(2)
C64 C59 C60 126(2)
C58 C59 Ir5 69.9(12)
C64 C59 Ir5 131.8(14)
C60 C59 Ir5 71.5(12)
C59 C60 C65 125(3)
C59 C60 C61 107(2)
C65 C60 C61 127(2)
C59 C60 Ir5 71.1(12)
C65 C60 Ir5 129.5(13)
C61 C60 Ir5 68.5(10)
C57 C61 C66 127(2)
C57 C61 C60 107.4(18)
C66 C61 C60 124.9(19)
C57 C61 Ir5 69.0(9)
C66 C61 Ir5 129.5(13)
C60 C61 Ir5 72.0(9)
C68 C67 C71 110.9(13)
C68 C67 C72 125.8(18)
C71 C67 C72 123.1(18)
C68 C67 Ir6 72.3(8)
C71 C67 Ir6 71.5(8)
C72 C67 Ir6 126.8(10)
C67 C68 C69 109.2(14)
C67 C68 C73 131.4(18)
C69 C68 C73 119.4(18)
C67 C68 Ir6 70.8(8)
C69 C68 Ir6 70.3(9)
C73 C68 Ir6 126.7(10)
C68 C69 C70 106.0(14)
C68 C69 C74 129.4(19)
C70 C69 C74 124.3(19)
C68 C69 Ir6 72.2(9)
C70 C69 Ir6 71.6(9)
C74 C69 Ir6 125.9(12)
C71 C70 C69 107.7(14)
C71 C70 C75 124.2(19)
C69 C70 C75 128.0(19)
C71 C70 Ir6 70.3(9)
C69 C70 Ir6 68.7(9)
C75 C70 Ir6 127.3(11)
C67 C71 C70 105.9(14)
C67 C71 C76 124.2(18)
C70 C71 C76 128.5(19)
C67 C71 Ir6 70.5(8)
C70 C71 Ir6 71.9(9)
C76 C71 Ir6 132.7(11)
F1 C77 F2 118(3)
F1 C77 F3 102(3)
F2 C77 F3 92(2)
F1 C77 S1 110(2)
F2 C77 S1 120(2)
F3 C77 S1 112(2)
F4 C78 F5 104.7(16)
F4 C78 F6 111.5(17)
F5 C78 F6 115.8(19)
F4 C78 S2 114.7(17)
F5 C78 S2 103.1(15)
F6 C78 S2 106.9(14)
F9 C79 F8 111.7(17)
F9 C79 F7 115.5(18)
F8 C79 F7 111.0(17)
F9 C79 S3 107.5(14)
F8 C79 S3 105.7(13)
F7 C79 S3 104.6(13)
F11 C80 F10 115.1(18)
F11 C80 F12 106.0(17)
F10 C80 F12 106.6(17)
F11 C80 S4 113.5(16)
F10 C80 S4 106.6(14)
F12 C80 S4 108.8(15)

loop_
_geom_bond_atom_site_label_1
_geom_bond_atom_site_label_2
_geom_bond_distance
Ir1 C1 2.008(10)
Ir1 C14 2.013(12)
Ir1 C21 2.202(12)
Ir1 C18 2.233(12)
Ir1 C17 2.252(12)
Ir1 C20 2.259(11)
Ir1 C19 2.274(11)
Ir1 Ir2 2.9652(10)
Ir2 N8 2.091(9)
Ir2 N1 2.092(9)
Ir2 C27 2.146(12)
Ir2 C30 2.174(12)
Ir2 C28 2.186(12)
Ir2 C31 2.206(14)
Ir2 C29 2.207(13)
Ir3 N3 2.115(9)
Ir3 C39 2.122(13)
Ir3 N2 2.130(9)
Ir3 C37 2.134(12)
Ir3 C41 2.151(11)
Ir3 C38 2.172(12)
Ir3 C40 2.177(12)
Ir3 Cl1 2.398(3)
Ir4 C6 2.011(13)
Ir4 C9 2.019(12)
Ir4 C51 2.216(14)
Ir4 C48 2.233(15)
Ir4 C49 2.238(14)
Ir4 C50 2.253(14)
Ir4 C47 2.272(14)
Ir4 Ir5 2.9660(11)
Ir5 N4 2.067(10)
Ir5 N5 2.114(9)
Ir5 C57 2.149(16)
Ir5 C61 2.188(14)
Ir5 C58 2.192(17)
Ir5 C59 2.23(2)
Ir5 C60 2.236(19)
Ir6 N6 2.144(9)
Ir6 C69 2.144(15)
Ir6 C67 2.150(13)
Ir6 C71 2.163(13)
Ir6 N7 2.164(10)
Ir6 C68 2.169(13)
Ir6 C70 2.185(16)
Ir6 Cl2 2.401(3)
N1 C1 1.355(13)
N1 C4 1.356(14)
N2 C3 1.338(14)
N2 C2 1.356(13)
N3 C8 1.332(15)
N3 C5 1.354(14)
N4 C7 1.348(15)
N4 C6 1.354(16)
N5 C12 1.308(15)
N5 C9 1.317(15)
N6 C11 1.334(15)
N6 C10 1.337(13)
N7 C13 1.338(13)
N7 C16 1.345(14)
N8 C15 1.325(14)
N8 C14 1.391(14)
O1 S1 1.455(14)
O2 S1 1.443(17)
O3 S1 1.482(18)
O4 S2 1.404(15)
O5 S2 1.619(15)
O6 S2 1.475(15)
O7 S3 1.391(16)
O8 S3 1.426(17)
O9 S3 1.400(16)
O10 S4 1.349(16)
O11 S4 1.498(16)
O12 S4 1.422(16)
S1 C77 1.67(3)
S2 C78 1.679(19)
S3 C79 1.845(17)
S4 C80 1.772(17)
F1 C77 1.33(3)
F2 C77 1.36(3)
F3 C77 1.46(3)
F4 C78 1.306(19)
F5 C78 1.321(19)
F6 C78 1.341(18)
F7 C79 1.308(17)
F8 C79 1.299(17)
F9 C79 1.257(17)
F10 C80 1.305(18)
F11 C80 1.260(18)
F12 C80 1.370(19)
C1 C2 1.383(14)
C3 C4 1.345(15)
C5 C6 1.426(16)
C7 C8 1.383(17)
C9 C10 1.397(16)
C11 C12 1.365(17)
C13 C14 1.396(15)
C15 C16 1.386(15)
C17 C18 1.357(17)
C17 C21 1.486(18)
C17 C22 1.503(17)
C18 C19 1.471(18)
C18 C23 1.518(18)
C19 C20 1.461(17)
C19 C24 1.475(17)
C20 C21 1.440(16)
C20 C25 1.512(17)
C21 C26 1.534(17)
C27 C28 1.46(2)
C27 C31 1.46(2)
C27 C32 1.53(2)
C28 C29 1.427(17)
C28 C33 1.496(19)
C29 C30 1.435(18)
C29 C34 1.451(18)
C30 C31 1.410(19)
C30 C35 1.533(17)
C31 C36 1.468(19)
C37 C38 1.398(18)
C37 C41 1.456(18)
C37 C42 1.509(18)
C38 C39 1.417(18)
C38 C43 1.505(18)
C39 C40 1.430(19)
C39 C44 1.522(19)
C40 C41 1.389(17)
C40 C45 1.494(18)
C41 C46 1.485(19)
C47 C51 1.411(18)
C47 C48 1.45(2)
C47 C52 1.512(19)
C48 C49 1.46(2)
C48 C53 1.54(2)
C49 C50 1.37(2)
C49 C54 1.50(2)
C50 C51 1.475(18)
C50 C55 1.485(18)
C51 C56 1.485(19)
C57 C58 1.42(3)
C57 C61 1.45(2)
C57 C62 1.46(2)
C58 C59 1.41(3)
C58 C63 1.57(2)
C59 C64 1.43(3)
C59 C60 1.43(3)
C60 C65 1.43(3)
C60 C61 1.50(3)
C61 C66 1.48(2)
C67 C68 1.37(2)
C67 C71 1.41(2)
C67 C72 1.538(19)
C68 C69 1.39(2)
C68 C73 1.55(2)
C69 C70 1.47(2)
C69 C74 1.49(2)
C70 C71 1.41(2)
C70 C75 1.50(2)
C71 C76 1.47(2)
